data_2223140
loop_
_publ_author_name
'Choi, Hong Dae'
'Seo, Pil Ja'
'Son, Byeng Wha'
'Lee, Uk'

_publ_section_title
;
 Methyl 2-(5-fluoro-3-methylsulfinyl-1-benzofuran-2-yl)acetate
;
_journal_coeditor_code JJ2003
_journal_issue 9
_journal_name_full 'Acta Crystallographica Section E'
_journal_page_first o2096
_journal_paper_doi 10.1107/S1600536809030451
_journal_volume 65
_journal_year 2009
_chemical_formula_iupac 'C12 H11 F O4 S'
_chemical_formula_moiety 'C12 H11 F O4 S'
_chemical_formula_sum 'C12 H11 F O4 S'
_chemical_formula_weight 270.27
_chemical_name_systematic
;
Methyl 2-(5-fluoro-3-methylsulfinyl-1-benzofuran-2-yl)acetate
;
_space_group_IT_number 2
_symmetry_cell_setting triclinic
_symmetry_space_group_name_Hall '-P 1'
_symmetry_space_group_name_H-M 'P -1'
_atom_sites_solution_hydrogens difmap
_atom_sites_solution_primary direct
_atom_sites_solution_secondary difmap
_cell_angle_alpha 73.8340(10)
_cell_angle_beta 80.1780(10)
_cell_angle_gamma 67.4860(10)
_cell_formula_units_Z 2
_cell_length_a 7.7799(5)
_cell_length_b 8.5609(6)
_cell_length_c 10.5592(7)
_cell_measurement_reflns_used 3896
_cell_measurement_temperature 273(2)
_cell_measurement_theta_max 27.45
_cell_measurement_theta_min 2.65
_cell_volume 622.36(7)
_computing_cell_refinement '<i>SAINT</i> (Bruker, 2001)'
_computing_data_collection '<i>SMART</i> (Bruker, 2001)'
_computing_data_reduction '<i>SAINT</i> (Bruker, 2001)'
_computing_molecular_graphics '<i>ORTEP-3</i> (Farrugia, 1997) and <i>DIAMOND</i> (Brandenburg, 1998)'
_computing_publication_material '<i>SHELXL97</i> (Sheldrick, 2008)'
_computing_structure_refinement '<i>SHELXL97</i> (Sheldrick, 2008)'
_computing_structure_solution '<i>SHELXS97</i> (Sheldrick, 2008)'
_diffrn_ambient_temperature 273(2)
_diffrn_detector_area_resol_mean 10.0
_diffrn_measured_fraction_theta_full 0.983
_diffrn_measured_fraction_theta_max 0.983
_diffrn_measurement_device_type 'Bruker SMART CCD'
_diffrn_measurement_method '\f and \w'
_diffrn_radiation_monochromator graphite
_diffrn_radiation_source 'fine-focus sealed tube'
_diffrn_radiation_type MoK\a
_diffrn_radiation_wavelength 0.71073
_diffrn_reflns_av_R_equivalents 0.0143
_diffrn_reflns_av_sigmaI/netI 0.0181
_diffrn_reflns_limit_h_max 9
_diffrn_reflns_limit_h_min -9
_diffrn_reflns_limit_k_max 10
_diffrn_reflns_limit_k_min -10
_diffrn_reflns_limit_l_max 13
_diffrn_reflns_limit_l_min -13
_diffrn_reflns_number 5368
_diffrn_reflns_theta_full 26.98
_diffrn_reflns_theta_max 26.98
_diffrn_reflns_theta_min 2.01
_diffrn_standards_number 0
_exptl_absorpt_coefficient_mu 0.276
_exptl_absorpt_correction_type none
_exptl_crystal_colour colorless
_exptl_crystal_density_diffrn 1.442
_exptl_crystal_density_method 'not measured'
_exptl_crystal_description block
_exptl_crystal_F_000 280
_exptl_crystal_size_max 0.60
_exptl_crystal_size_mid 0.40
_exptl_crystal_size_min 0.40
_refine_diff_density_max 0.275
_refine_diff_density_min -0.308
_refine_ls_extinction_method none
_refine_ls_goodness_of_fit_ref 1.081
_refine_ls_hydrogen_treatment constr
_refine_ls_matrix_type full
_refine_ls_number_parameters 165
_refine_ls_number_reflns 2667
_refine_ls_number_restraints 0
_refine_ls_restrained_S_all 1.081
_refine_ls_R_factor_all 0.0365
_refine_ls_R_factor_gt 0.0316
_refine_ls_shift/su_max 0.001
_refine_ls_shift/su_max_lt 0.001
_refine_ls_shift/su_mean 0.000
_refine_ls_structure_factor_coef Fsqd
_refine_ls_weighting_details 'calc w=1/[\s^2^(Fo^2^)+(0.0432P)^2^+0.227P] where P=(Fo^2^+2Fc^2^)/3'
_refine_ls_weighting_scheme calc
_refine_ls_wR_factor_gt 0.0836
_refine_ls_wR_factor_ref 0.0892
_reflns_number_gt 2389
_reflns_number_total 2667
_reflns_threshold_expression I>2\s(I)
_cod_data_source_file jj2003.cif
_cod_data_source_block I
_cod_depositor_comments
;
The following automatic conversions were performed:
'_symmetry_cell_setting' value 'Triclinic' changed to 'triclinic'
according to '/home/saulius/struct/CIF-dictionaries/cif_core.dic'
dictionary named 'cif_core.dic' version 2.4.1 from 2010-06-29.

Automatic conversion script
Id: cif_fix_enum 1527 2010-12-29 10:47:43Z saulius 

The following automatic conversions were performed:

'_symmetry_cell_setting' value 'Triclinic' changed to 'triclinic'
according to /home/saulius/struct/CIF-dictionaries/cif_core.dic
dictionary named 'cif_core.dic' version 2.4.1 from 2010-06-29.

Automatic conversion script
Id: cif_fix_values 1715 2011-07-08 13:25:40Z adriana 
;
_cod_database_code 2223140
_cod_database_fobs_code 2223140

loop_
_symmetry_equiv_pos_as_xyz
'x, y, z'
'-x, -y, -z'

loop_
_atom_site_type_symbol
_atom_site_label
_atom_site_fract_x
_atom_site_fract_y
_atom_site_fract_z
_atom_site_U_iso_or_equiv
_atom_site_adp_type
_atom_site_calc_flag
_atom_site_refinement_flags
_atom_site_occupancy
_atom_site_disorder_assembly
_atom_site_disorder_group
S S 0.73212(5) 0.63256(5) 0.04928(3) 0.03039(12) Uani d . 1 . .
F F 0.30035(14) 0.21264(13) 0.37311(11) 0.0513(3) Uani d . 1 . .
O O1 0.84250(14) 0.43881(13) 0.42317(9) 0.0288(2) Uani d . 1 . .
O O2 1.04499(16) 0.88742(15) 0.21928(13) 0.0436(3) Uani d . 1 . .
O O3 0.75373(16) 0.90527(15) 0.20563(13) 0.0449(3) Uani d . 1 . .
O O4 0.75098(17) 0.49556(16) -0.02040(11) 0.0415(3) Uani d . 1 . .
C C1 0.73869(19) 0.53270(18) 0.21918(13) 0.0263(3) Uani d . 1 . .
C C2 0.63718(19) 0.42498(17) 0.29942(13) 0.0261(3) Uani d . 1 . .
C C3 0.4978(2) 0.37061(19) 0.27953(15) 0.0309(3) Uani d . 1 . .
H H3 0.4480 0.4036 0.1981 0.037 Uiso calc R 1 . .
C C4 0.4390(2) 0.26551(19) 0.38775(17) 0.0352(3) Uani d . 1 . .
C C5 0.5098(2) 0.2096(2) 0.51151(16) 0.0375(4) Uani d . 1 . .
H H5 0.4641 0.1377 0.5804 0.045 Uiso calc R 1 . .
C C6 0.6489(2) 0.26217(19) 0.53113(15) 0.0342(3) Uani d . 1 . .
H H6 0.7000 0.2268 0.6124 0.041 Uiso calc R 1 . .
C C7 0.70799(19) 0.36995(18) 0.42381(14) 0.0275(3) Uani d . 1 . .
C C8 0.85804(19) 0.53640(18) 0.29708(13) 0.0264(3) Uani d . 1 . .
C C9 0.9967(2) 0.62392(19) 0.27115(14) 0.0290(3) Uani d . 1 . .
H H9A 1.0886 0.5816 0.2024 0.035 Uiso calc R 1 . .
H H9B 1.0611 0.5919 0.3506 0.035 Uiso calc R 1 . .
C C10 0.9129(2) 0.82024(19) 0.22925(14) 0.0296(3) Uani d . 1 . .
C C11 0.9865(3) 1.0754(2) 0.1780(3) 0.0657(6) Uani d . 1 . .
H H11A 0.9333 1.1147 0.0941 0.099 Uiso calc R 1 . .
H H11B 1.0924 1.1099 0.1701 0.099 Uiso calc R 1 . .
H H11C 0.8950 1.1261 0.2425 0.099 Uiso calc R 1 . .
C C12 0.4904(2) 0.7705(2) 0.04906(17) 0.0386(4) Uani d . 1 . .
H H12A 0.4625 0.8393 -0.0388 0.058 Uiso calc R 1 . .
H H12B 0.4656 0.8458 0.1077 0.058 Uiso calc R 1 . .
H H12C 0.4139 0.7000 0.0782 0.058 Uiso calc R 1 . .

loop_
_atom_site_aniso_label
_atom_site_aniso_U_11
_atom_site_aniso_U_22
_atom_site_aniso_U_33
_atom_site_aniso_U_12
_atom_site_aniso_U_13
_atom_site_aniso_U_23
S 0.0313(2) 0.0392(2) 0.02016(18) -0.01352(15) -0.00616(13) -0.00224(14)
F 0.0428(6) 0.0440(6) 0.0702(7) -0.0247(5) -0.0127(5) 0.0003(5)
O1 0.0340(5) 0.0313(5) 0.0211(5) -0.0111(4) -0.0076(4) -0.0034(4)
O2 0.0324(6) 0.0323(6) 0.0661(8) -0.0123(5) -0.0036(5) -0.0104(5)
O3 0.0323(6) 0.0356(6) 0.0588(8) -0.0086(5) -0.0120(5) 0.0019(5)
O4 0.0454(7) 0.0528(7) 0.0277(6) -0.0129(5) -0.0069(5) -0.0154(5)
C1 0.0278(7) 0.0284(7) 0.0209(6) -0.0074(5) -0.0053(5) -0.0046(5)
C2 0.0270(7) 0.0249(6) 0.0237(6) -0.0050(5) -0.0036(5) -0.0065(5)
C3 0.0294(7) 0.0285(7) 0.0334(7) -0.0070(6) -0.0071(6) -0.0069(6)
C4 0.0295(7) 0.0278(7) 0.0477(9) -0.0100(6) -0.0051(6) -0.0065(6)
C5 0.0389(8) 0.0275(7) 0.0382(8) -0.0103(6) 0.0018(6) 0.0000(6)
C6 0.0403(8) 0.0299(7) 0.0261(7) -0.0082(6) -0.0043(6) -0.0017(6)
C7 0.0283(7) 0.0267(7) 0.0261(7) -0.0065(5) -0.0045(5) -0.0070(5)
C8 0.0276(7) 0.0264(7) 0.0217(6) -0.0055(5) -0.0048(5) -0.0041(5)
C9 0.0265(7) 0.0315(7) 0.0285(7) -0.0078(6) -0.0080(5) -0.0061(5)
C10 0.0302(7) 0.0338(7) 0.0238(7) -0.0112(6) -0.0019(5) -0.0055(5)
C11 0.0528(12) 0.0333(9) 0.1083(19) -0.0182(9) -0.0025(12) -0.0103(10)
C12 0.0349(8) 0.0362(8) 0.0382(8) -0.0074(6) -0.0134(6) 0.0001(6)

loop_
_atom_type_symbol
_atom_type_description
_atom_type_scat_dispersion_real
_atom_type_scat_dispersion_imag
_atom_type_scat_source
C C 0.0033 0.0016 'International Tables Vol C Tables 4.2.6.8 and 6.1.1.4'
H H 0.0000 0.0000 'International Tables Vol C Tables 4.2.6.8 and 6.1.1.4'
O O 0.0106 0.0060 'International Tables Vol C Tables 4.2.6.8 and 6.1.1.4'
F F 0.0171 0.0103 'International Tables Vol C Tables 4.2.6.8 and 6.1.1.4'
S S 0.1246 0.1234 'International Tables Vol C Tables 4.2.6.8 and 6.1.1.4'

loop_
_geom_angle_atom_site_label_1
_geom_angle_atom_site_label_2
_geom_angle_atom_site_label_3
_geom_angle_site_symmetry_1
_geom_angle_site_symmetry_3
_geom_angle
_geom_angle_publ_flag
O4 S C1 . . 106.58(7) ?
O4 S C12 . . 106.22(8) ?
C1 S C12 . . 98.29(7) ?
C8 O1 C7 . . 106.30(10) ?
C10 O2 C11 . . 116.00(10) ?
C8 C1 C2 . . 107.30(10) ?
C8 C1 S . . 123.20(10) ?
C2 C1 S . . 129.40(10) ?
C7 C2 C3 . . 119.50(10) ?
C7 C2 C1 . . 104.80(10) ?
C3 C2 C1 . . 135.80(10) ?
C4 C3 C2 . . 115.90(10) ?
C4 C3 H3 . . 122.1 ?
C2 C3 H3 . . 122.1 ?
F C4 C3 . . 117.70(10) ?
F C4 C5 . . 117.50(10) ?
C3 C4 C5 . . 124.8(2) ?
C6 C5 C4 . . 119.40(10) ?
C6 C5 H5 . . 120.3 ?
C4 C5 H5 . . 120.3 ?
C7 C6 C5 . . 116.60(10) ?
C7 C6 H6 . . 121.7 ?
C5 C6 H6 . . 121.7 ?
O1 C7 C6 . . 125.70(10) ?
O1 C7 C2 . . 110.50(10) ?
C6 C7 C2 . . 123.80(10) ?
C1 C8 O1 . . 111.20(10) ?
C1 C8 C9 . . 132.40(10) ?
O1 C8 C9 . . 116.50(10) ?
C8 C9 C10 . . 114.00(10) ?
C8 C9 H9A . . 108.8 ?
C10 C9 H9A . . 108.8 ?
C8 C9 H9B . . 108.8 ?
C10 C9 H9B . . 108.8 ?
H9A C9 H9B . . 107.7 ?
O3 C10 O2 . . 124.10(10) ?
O3 C10 C9 . . 126.40(10) ?
O2 C10 C9 . . 109.50(10) ?
O2 C11 H11A . . 109.5 ?
O2 C11 H11B . . 109.5 ?
H11A C11 H11B . . 109.5 ?
O2 C11 H11C . . 109.5 ?
H11A C11 H11C . . 109.5 ?
H11B C11 H11C . . 109.5 ?
S C12 H12A . . 109.5 ?
S C12 H12B . . 109.5 ?
H12A C12 H12B . . 109.5 ?
S C12 H12C . . 109.5 ?
H12A C12 H12C . . 109.5 ?
H12B C12 H12C . . 109.5 ?

loop_
_geom_bond_atom_site_label_1
_geom_bond_atom_site_label_2
_geom_bond_site_symmetry_2
_geom_bond_distance
_geom_bond_publ_flag
S O4 . 1.500(2) ?
S C1 . 1.7600(10) ?
S C12 . 1.797(2) ?
F C4 . 1.365(2) ?
O1 C8 . 1.374(2) ?
O1 C7 . 1.382(2) ?
O2 C10 . 1.335(2) ?
O2 C11 . 1.450(2) ?
O3 C10 . 1.200(2) ?
C1 C8 . 1.355(2) ?
C1 C2 . 1.444(2) ?
C2 C7 . 1.398(2) ?
C2 C3 . 1.398(2) ?
C3 C4 . 1.374(2) ?
C3 H3 . 0.9300 ?
C4 C5 . 1.391(2) ?
C5 C6 . 1.385(2) ?
C5 H5 . 0.9300 ?
C6 C7 . 1.383(2) ?
C6 H6 . 0.9300 ?
C8 C9 . 1.484(2) ?
C9 C10 . 1.514(2) ?
C9 H9A . 0.9700 ?
C9 H9B . 0.9700 ?
C11 H11A . 0.9600 ?
C11 H11B . 0.9600 ?
C11 H11C . 0.9600 ?
C12 H12A . 0.9600 ?
C12 H12B . 0.9600 ?
C12 H12C . 0.9600 ?

loop_
_geom_hbond_atom_site_label_D
_geom_hbond_atom_site_label_H
_geom_hbond_atom_site_label_A
_geom_hbond_site_symmetry_A
_geom_hbond_distance_DH
_geom_hbond_distance_HA
_geom_hbond_distance_DA
_geom_hbond_angle_DHA
C3 H3 O4 2_665 0.93 2.39 3.303(2) 166.0
C9 H9A O4 2_765 0.97 2.22 3.179(2) 168.2
C9 H9B O1 2_766 0.97 2.54 3.489(2) 166.2
C12 H12A O3 2_675 0.96 2.60 3.478(2) 152.0
C11 H11A Cg2 1_565 0.96 2.97 3.93 173.3

loop_
_geom_torsion_atom_site_label_1
_geom_torsion_atom_site_label_2
_geom_torsion_atom_site_label_3
_geom_torsion_atom_site_label_4
_geom_torsion_site_symmetry_1
_geom_torsion_site_symmetry_2
_geom_torsion_site_symmetry_3
_geom_torsion_site_symmetry_4
_geom_torsion
_geom_torsion_publ_flag
O4 S C1 C8 . . . . 126.70(13) ?
C12 S C1 C8 . . . . -123.55(13) ?
O4 S C1 C2 . . . . -48.22(14) ?
C12 S C1 C2 . . . . 61.53(14) ?
C8 C1 C2 C7 . . . . -0.35(15) ?
S C1 C2 C7 . . . . 175.19(11) ?
C8 C1 C2 C3 . . . . 179.77(15) ?
S C1 C2 C3 . . . . -4.7(2) ?
C7 C2 C3 C4 . . . . 0.6(2) ?
C1 C2 C3 C4 . . . . -179.54(15) ?
C2 C3 C4 F . . . . 178.65(12) ?
C2 C3 C4 C5 . . . . -1.0(2) ?
F C4 C5 C6 . . . . -179.15(14) ?
C3 C4 C5 C6 . . . . 0.5(2) ?
C4 C5 C6 C7 . . . . 0.4(2) ?
C8 O1 C7 C6 . . . . 179.59(14) ?
C8 O1 C7 C2 . . . . -0.65(14) ?
C5 C6 C7 O1 . . . . 178.93(13) ?
C5 C6 C7 C2 . . . . -0.8(2) ?
C3 C2 C7 O1 . . . . -179.47(12) ?
C1 C2 C7 O1 . . . . 0.62(15) ?
C3 C2 C7 C6 . . . . 0.3(2) ?
C1 C2 C7 C6 . . . . -179.62(13) ?
C2 C1 C8 O1 . . . . -0.04(16) ?
S C1 C8 O1 . . . . -175.92(9) ?
C2 C1 C8 C9 . . . . -179.96(14) ?
S C1 C8 C9 . . . . 4.2(2) ?
C7 O1 C8 C1 . . . . 0.42(15) ?
C7 O1 C8 C9 . . . . -179.65(12) ?
C1 C8 C9 C10 . . . . 61.1(2) ?
O1 C8 C9 C10 . . . . -118.82(13) ?
C11 O2 C10 O3 . . . . 0.5(2) ?
C11 O2 C10 C9 . . . . 179.20(16) ?
C8 C9 C10 O3 . . . . -6.6(2) ?
C8 C9 C10 O2 . . . . 174.75(12) ?
